data_4088389
loop_
_publ_author_name
'Simler, Thomas'
'Karmazin, Lydia'
'Bailly, Corinne'
'Braunstein, Pierre'
'Danopoulos, Andreas A.'

_publ_section_title
;
 Potassium and Lithium Complexes with Monodeprotonated, Dearomatized PNP
 and PNCNHC Pincer-Type Ligands
;
_journal_issue 6
_journal_name_full Organometallics
_journal_page_first 903
_journal_paper_doi 10.1021/acs.organomet.6b00048
_journal_volume 35
_journal_year 2016
_chemical_formula_moiety 'C37 H61 Li N3 O2 P'
_chemical_formula_sum 'C37 H61 Li N3 O2 P'
_chemical_formula_weight 617.79
_space_group_crystal_system monoclinic
_space_group_IT_number 14
_space_group_name_Hall '-P 2ybc'
_space_group_name_H-M_alt 'P 1 21/c 1'
_atom_sites_solution_hydrogens geom
_atom_sites_solution_primary direct
_atom_sites_solution_secondary difmap
_audit_creation_method SHELXL-2013
_cell_angle_alpha 90
_cell_angle_beta 113.269(2)
_cell_angle_gamma 90
_cell_formula_units_Z 4
_cell_length_a 20.7240(15)
_cell_length_b 11.7681(9)
_cell_length_c 16.9975(12)
_cell_measurement_reflns_used 9994
_cell_measurement_temperature 173(2)
_cell_measurement_theta_max 27.76
_cell_measurement_theta_min 2.40
_cell_volume 3808.2(5)
_computing_cell_refinement 'Bruker SAINT'
_computing_data_collection 'Bruker APEX2'
_computing_data_reduction 'Bruker SAINT'
_computing_molecular_graphics 'Bruker SHELXTL'
_computing_publication_material 'Bruker SHELXTL'
_computing_structure_refinement 'SHELXL-2013 (Sheldrick, 2013)'
_computing_structure_solution 'SHELXS-2013 (Sheldrick, 2013)'
_diffrn_ambient_temperature 173(2)
_diffrn_measured_fraction_theta_full 1.000
_diffrn_measured_fraction_theta_max 0.995
_diffrn_measurement_device_type 'Bruker APEX-II CCD'
_diffrn_measurement_method '\f and \w scans'
_diffrn_radiation_type MoK\a
_diffrn_radiation_wavelength 0.71073
_diffrn_reflns_av_R_equivalents 0.0884
_diffrn_reflns_av_unetI/netI 0.0653
_diffrn_reflns_Laue_measured_fraction_full 1.000
_diffrn_reflns_Laue_measured_fraction_max 0.995
_diffrn_reflns_limit_h_max 27
_diffrn_reflns_limit_h_min -27
_diffrn_reflns_limit_k_max 15
_diffrn_reflns_limit_k_min -15
_diffrn_reflns_limit_l_max 22
_diffrn_reflns_limit_l_min -21
_diffrn_reflns_number 53572
_diffrn_reflns_point_group_measured_fraction_full 1.000
_diffrn_reflns_point_group_measured_fraction_max 0.995
_diffrn_reflns_theta_full 25.242
_diffrn_reflns_theta_max 28.025
_diffrn_reflns_theta_min 2.034
_diffrn_source 'fine focus sealed tub'
_exptl_absorpt_coefficient_mu 0.105
_exptl_absorpt_correction_T_max 0.7456
_exptl_absorpt_correction_T_min 0.6140
_exptl_absorpt_correction_type multi-scan
_exptl_absorpt_process_details sadabs
_exptl_crystal_colour red
_exptl_crystal_density_diffrn 1.078
_exptl_crystal_description prism
_exptl_crystal_F_000 1352
_exptl_crystal_size_max 0.350
_exptl_crystal_size_mid 0.300
_exptl_crystal_size_min 0.250
_refine_diff_density_max 0.716
_refine_diff_density_min -0.509
_refine_diff_density_rms 0.052
_refine_ls_extinction_method none
_refine_ls_goodness_of_fit_ref 1.021
_refine_ls_hydrogen_treatment constr
_refine_ls_matrix_type full
_refine_ls_number_parameters 411
_refine_ls_number_reflns 9189
_refine_ls_number_restraints 0
_refine_ls_restrained_S_all 1.021
_refine_ls_R_factor_all 0.1190
_refine_ls_R_factor_gt 0.0672
_refine_ls_shift/su_max 0.001
_refine_ls_shift/su_mean 0.000
_refine_ls_structure_factor_coef Fsqd
_refine_ls_weighting_details 'w=1/[\s^2^(Fo^2^)+(0.0666P)^2^+2.8517P] where P=(Fo^2^+2Fc^2^)/3'
_refine_ls_weighting_scheme calc
_refine_ls_wR_factor_gt 0.1535
_refine_ls_wR_factor_ref 0.1794
_reflns_Friedel_coverage 0.000
_reflns_number_gt 5714
_reflns_number_total 9189
_reflns_threshold_expression 'I > 2\s(I)'
_cod_data_source_file om6b00048_si_002.cif
_cod_data_source_block pbts150615
_cod_original_sg_symbol_H-M 'P 21/c'
_cod_database_code 4088389
_shelx_space_group_comment
;
The symmetry employed for this shelxl refinement is uniquely defined
by the following loop, which should always be used as a source of
symmetry information in preference to the above space-group names.
They are only intended as comments.
;
_shelx_estimated_absorpt_t_min 0.964
_shelx_estimated_absorpt_t_max 0.974
_shelxl_version_number 2013-4

loop_
_space_group_symop_operation_xyz
'x, y, z'
'-x, y+1/2, -z+1/2'
'-x, -y, -z'
'x, -y-1/2, z-1/2'

loop_
_atom_site_label
_atom_site_type_symbol
_atom_site_fract_x
_atom_site_fract_y
_atom_site_fract_z
_atom_site_U_iso_or_equiv
_atom_site_adp_type
_atom_site_occupancy
_atom_site_site_symmetry_order
_atom_site_calc_flag
_atom_site_refinement_flags_posn
_atom_site_refinement_flags_adp
C1 C 0.85437(11) 0.68442(19) 0.17309(14) 0.0263(5) Uani 1 1 d . .
C2 C 0.96739(12) 0.7502(2) 0.22084(15) 0.0327(5) Uani 1 1 d . .
H2 H 1.0070 0.7982 0.2472 0.039 Uiso 1 1 calc R U
C3 C 0.96635(12) 0.6502(2) 0.18292(15) 0.0325(5) Uani 1 1 d . .
H3 H 1.0050 0.6133 0.1770 0.039 Uiso 1 1 calc R U
C4 C 0.87604(12) 0.87718(19) 0.23683(15) 0.0279(5) Uani 1 1 d . .
C5 C 0.86202(14) 0.8838(2) 0.31137(16) 0.0368(6) Uani 1 1 d . .
C6 C 0.84260(15) 0.9889(2) 0.33147(19) 0.0455(7) Uani 1 1 d . .
H6 H 0.8337 0.9965 0.3819 0.055 Uiso 1 1 calc R U
C7 C 0.83591(15) 1.0822(2) 0.28059(19) 0.0451(7) Uani 1 1 d . .
H7 H 0.8232 1.1534 0.2966 0.054 Uiso 1 1 calc R U
C8 C 0.84748(14) 1.0733(2) 0.20620(17) 0.0399(6) Uani 1 1 d . .
H8 H 0.8418 1.1382 0.1709 0.048 Uiso 1 1 calc R U
C9 C 0.86742(12) 0.9695(2) 0.18227(15) 0.0302(5) Uani 1 1 d . .
C10 C 0.86548(15) 0.7796(2) 0.36609(17) 0.0435(6) Uani 1 1 d . .
H10 H 0.8503 0.7122 0.3272 0.052 Uiso 1 1 calc R U
C11 C 0.94007(16) 0.7605(3) 0.4276(2) 0.0585(8) Uani 1 1 d . .
H11A H 0.9707 0.7591 0.3960 0.088 Uiso 1 1 calc R U
H11B H 0.9435 0.6878 0.4570 0.088 Uiso 1 1 calc R U
H11C H 0.9547 0.8222 0.4697 0.088 Uiso 1 1 calc R U
C12 C 0.81768(16) 0.7879(3) 0.4152(2) 0.0553(8) Uani 1 1 d . .
H12A H 0.8357 0.8463 0.4597 0.083 Uiso 1 1 calc R U
H12B H 0.8166 0.7144 0.4419 0.083 Uiso 1 1 calc R U
H12C H 0.7700 0.8082 0.3755 0.083 Uiso 1 1 calc R U
C13 C 0.87715(14) 0.9600(2) 0.09844(16) 0.0370(6) Uani 1 1 d . .
H13 H 0.8844 0.8780 0.0888 0.044 Uiso 1 1 calc R U
C14 C 0.94183(17) 1.0259(3) 0.1016(2) 0.0566(8) Uani 1 1 d . .
H14A H 0.9355 1.1069 0.1099 0.085 Uiso 1 1 calc R U
H14B H 0.9477 1.0151 0.0476 0.085 Uiso 1 1 calc R U
H14C H 0.9836 0.9978 0.1492 0.085 Uiso 1 1 calc R U
C15 C 0.81148(16) 1.0011(2) 0.02288(18) 0.0500(7) Uani 1 1 d . .
H15A H 0.7707 0.9567 0.0203 0.075 Uiso 1 1 calc R U
H15B H 0.8183 0.9911 -0.0306 0.075 Uiso 1 1 calc R U
H15C H 0.8035 1.0816 0.0306 0.075 Uiso 1 1 calc R U
C16 C 0.87090(11) 0.50810(18) 0.10418(14) 0.0253(5) Uani 1 1 d . .
C17 C 0.91440(12) 0.44296(19) 0.07924(16) 0.0324(5) Uani 1 1 d . .
H17 H 0.9630 0.4593 0.0967 0.039 Uiso 1 1 calc R U
C18 C 0.88179(12) 0.3492(2) 0.02538(16) 0.0341(5) Uani 1 1 d . .
H18 H 0.9090 0.3011 0.0056 0.041 Uiso 1 1 calc R U
C19 C 0.81269(12) 0.32755(19) 0.00198(15) 0.0309(5) Uani 1 1 d . .
H19 H 0.7918 0.2660 -0.0357 0.037 Uiso 1 1 calc R U
C20 C 0.76999(11) 0.39623(19) 0.03322(14) 0.0267(5) Uani 1 1 d . .
C21 C 0.69944(12) 0.3756(2) 0.01300(16) 0.0341(5) Uani 1 1 d . .
H21 H 0.6759 0.4208 0.0398 0.041 Uiso 1 1 calc R U
C22 C 0.59020(16) 0.3551(3) -0.15586(19) 0.0536(8) Uani 1 1 d . .
C23 C 0.5467(2) 0.4481(4) -0.1354(3) 0.0923(14) Uani 1 1 d . .
H23A H 0.5299 0.5029 -0.1826 0.138 Uiso 1 1 calc R U
H23B H 0.5762 0.4873 -0.0825 0.138 Uiso 1 1 calc R U
H23C H 0.5065 0.4133 -0.1281 0.138 Uiso 1 1 calc R U
C24 C 0.6408(2) 0.4112(4) -0.1898(2) 0.0923(15) Uani 1 1 d . .
H24A H 0.6680 0.3523 -0.2040 0.138 Uiso 1 1 calc R U
H24B H 0.6729 0.4617 -0.1459 0.138 Uiso 1 1 calc R U
H24C H 0.6140 0.4553 -0.2413 0.138 Uiso 1 1 calc R U
C25 C 0.5404(2) 0.2773(3) -0.2261(2) 0.0822(12) Uani 1 1 d . .
H25A H 0.5048 0.2460 -0.2076 0.123 Uiso 1 1 calc R U
H25B H 0.5672 0.2150 -0.2368 0.123 Uiso 1 1 calc R U
H25C H 0.5172 0.3211 -0.2789 0.123 Uiso 1 1 calc R U
C26 C 0.59739(14) 0.1988(3) -0.00532(19) 0.0475(7) Uani 1 1 d . .
C27 C 0.6527(2) 0.1476(4) 0.0768(3) 0.0810(12) Uani 1 1 d . .
H27A H 0.6810 0.2087 0.1135 0.121 Uiso 1 1 calc R U
H27B H 0.6833 0.0961 0.0619 0.121 Uiso 1 1 calc R U
H27C H 0.6291 0.1053 0.1075 0.121 Uiso 1 1 calc R U
C28 C 0.5536(2) 0.1022(4) -0.0607(3) 0.0944(15) Uani 1 1 d . .
H28A H 0.5331 0.0576 -0.0277 0.142 Uiso 1 1 calc R U
H28B H 0.5837 0.0531 -0.0784 0.142 Uiso 1 1 calc R U
H28C H 0.5160 0.1338 -0.1115 0.142 Uiso 1 1 calc R U
C29 C 0.5505(2) 0.2751(4) 0.0216(3) 0.0840(12) Uani 1 1 d . .
H29A H 0.5120 0.3040 -0.0295 0.126 Uiso 1 1 calc R U
H29B H 0.5781 0.3390 0.0551 0.126 Uiso 1 1 calc R U
H29C H 0.5313 0.2314 0.0564 0.126 Uiso 1 1 calc R U
C30 C 0.61579(18) 0.7411(3) -0.0803(2) 0.0637(9) Uani 1 1 d . .
H30A H 0.5755 0.6990 -0.0788 0.096 Uiso 1 1 calc R U
H30B H 0.6193 0.7282 -0.1355 0.096 Uiso 1 1 calc R U
H30C H 0.6094 0.8225 -0.0732 0.096 Uiso 1 1 calc R U
C31 C 0.68166(15) 0.7009(3) -0.00934(18) 0.0472(7) Uani 1 1 d . .
H31A H 0.6930 0.6237 -0.0232 0.057 Uiso 1 1 calc R U
H31B H 0.7208 0.7518 -0.0056 0.057 Uiso 1 1 calc R U
C32 C 0.67522(17) 0.8091(2) 0.1065(2) 0.0530(8) Uani 1 1 d . .
H32A H 0.6345 0.8520 0.0661 0.064 Uiso 1 1 calc R U
H32B H 0.7186 0.8506 0.1130 0.064 Uiso 1 1 calc R U
C33 C 0.66989(19) 0.8001(3) 0.1907(2) 0.0637(9) Uani 1 1 d . .
H33A H 0.6252 0.7642 0.1833 0.096 Uiso 1 1 calc R U
H33B H 0.6721 0.8762 0.2151 0.096 Uiso 1 1 calc R U
H33C H 0.7088 0.7540 0.2295 0.096 Uiso 1 1 calc R U
C34 C 0.85591(16) 0.4292(3) 0.3074(2) 0.0571(8) Uani 1 1 d . .
H34A H 0.8711 0.4587 0.2636 0.086 Uiso 1 1 calc R U
H34B H 0.8821 0.3597 0.3323 0.086 Uiso 1 1 calc R U
H34C H 0.8649 0.4863 0.3525 0.086 Uiso 1 1 calc R U
C35 C 0.77925(16) 0.4032(2) 0.2678(2) 0.0516(7) Uani 1 1 d . .
H35A H 0.7702 0.3449 0.2227 0.062 Uiso 1 1 calc R U
H35B H 0.7641 0.3721 0.3119 0.062 Uiso 1 1 calc R U
C36 C 0.66668(14) 0.4934(3) 0.21827(18) 0.0447(7) Uani 1 1 d . .
H36A H 0.6505 0.4150 0.1997 0.054 Uiso 1 1 calc R U
H36B H 0.6381 0.5460 0.1722 0.054 Uiso 1 1 calc R U
C37 C 0.65581(17) 0.5201(3) 0.2987(2) 0.0585(8) Uani 1 1 d . .
H37A H 0.6779 0.4609 0.3415 0.088 Uiso 1 1 calc R U
H37B H 0.6054 0.5229 0.2858 0.088 Uiso 1 1 calc R U
H37C H 0.6771 0.5938 0.3212 0.088 Uiso 1 1 calc R U
N1 N 0.89900(9) 0.77013(16) 0.21407(12) 0.0266(4) Uani 1 1 d . .
N2 N 0.89732(9) 0.61063(15) 0.15377(12) 0.0255(4) Uani 1 1 d . .
N3 N 0.80272(9) 0.48935(15) 0.08516(12) 0.0265(4) Uani 1 1 d . .
O1 O 0.67653(9) 0.69795(15) 0.07358(11) 0.0379(4) Uani 1 1 d . .
O2 O 0.73953(9) 0.50382(15) 0.23112(12) 0.0398(4) Uani 1 1 d . .
Li1 Li 0.7577(2) 0.5948(3) 0.1425(3) 0.0325(9) Uani 1 1 d . .
P1 P 0.65055(3) 0.26873(6) -0.06056(4) 0.03490(17) Uani 1 1 d . .

loop_
_atom_site_aniso_label
_atom_site_aniso_U_11
_atom_site_aniso_U_22
_atom_site_aniso_U_33
_atom_site_aniso_U_23
_atom_site_aniso_U_13
_atom_site_aniso_U_12
C1 0.0281(11) 0.0237(11) 0.0250(11) -0.0010(9) 0.0084(9) -0.0002(9)
C2 0.0256(11) 0.0337(13) 0.0344(13) -0.0043(10) 0.0073(10) -0.0044(10)
C3 0.0208(11) 0.0366(13) 0.0362(13) -0.0048(11) 0.0069(10) -0.0005(9)
C4 0.0271(11) 0.0258(11) 0.0297(12) -0.0064(9) 0.0103(10) -0.0048(9)
C5 0.0460(15) 0.0314(13) 0.0362(14) -0.0056(11) 0.0197(12) -0.0056(11)
C6 0.0569(18) 0.0401(15) 0.0469(16) -0.0113(13) 0.0287(14) -0.0026(13)
C7 0.0500(16) 0.0321(14) 0.0563(18) -0.0140(13) 0.0245(14) 0.0004(12)
C8 0.0416(14) 0.0281(13) 0.0443(15) 0.0000(11) 0.0109(12) -0.0001(11)
C9 0.0271(11) 0.0282(12) 0.0320(13) -0.0032(10) 0.0083(10) -0.0051(9)
C10 0.0526(16) 0.0434(15) 0.0375(14) -0.0035(12) 0.0211(13) -0.0006(13)
C11 0.0496(17) 0.060(2) 0.071(2) 0.0155(17) 0.0297(17) 0.0026(15)
C12 0.0500(17) 0.073(2) 0.0483(18) 0.0025(16) 0.0247(15) -0.0007(15)
C13 0.0452(14) 0.0287(12) 0.0339(14) -0.0004(10) 0.0123(12) -0.0043(11)
C14 0.0587(19) 0.062(2) 0.0574(19) -0.0045(16) 0.0314(16) -0.0155(16)
C15 0.0606(18) 0.0424(16) 0.0374(15) 0.0081(12) 0.0091(14) -0.0016(14)
C16 0.0259(11) 0.0218(11) 0.0253(11) 0.0018(9) 0.0070(9) 0.0011(9)
C17 0.0242(11) 0.0277(12) 0.0431(14) -0.0053(10) 0.0110(10) 0.0015(9)
C18 0.0307(12) 0.0272(12) 0.0448(15) -0.0043(10) 0.0154(11) 0.0062(10)
C19 0.0330(12) 0.0226(11) 0.0352(13) -0.0053(9) 0.0115(10) -0.0018(9)
C20 0.0284(11) 0.0241(11) 0.0267(12) -0.0005(9) 0.0100(9) -0.0006(9)
C21 0.0280(12) 0.0365(13) 0.0387(14) -0.0094(11) 0.0143(11) -0.0024(10)
C22 0.0467(17) 0.0577(19) 0.0413(16) -0.0022(14) 0.0012(14) -0.0119(14)
C23 0.082(3) 0.076(3) 0.082(3) 0.005(2) -0.007(2) 0.021(2)
C24 0.085(3) 0.117(4) 0.055(2) 0.031(2) 0.007(2) -0.039(3)
C25 0.074(2) 0.083(3) 0.053(2) -0.0113(19) -0.0142(18) -0.019(2)
C26 0.0412(15) 0.0570(18) 0.0512(17) -0.0059(14) 0.0256(14) -0.0143(13)
C27 0.076(3) 0.093(3) 0.077(3) 0.030(2) 0.033(2) -0.009(2)
C28 0.109(3) 0.102(3) 0.094(3) -0.033(2) 0.063(3) -0.073(3)
C29 0.073(2) 0.108(3) 0.096(3) -0.011(3) 0.060(2) -0.005(2)
C30 0.063(2) 0.066(2) 0.0537(19) 0.0114(16) 0.0150(17) 0.0148(17)
C31 0.0445(15) 0.0547(18) 0.0466(16) 0.0063(14) 0.0226(14) 0.0041(13)
C32 0.0578(18) 0.0385(16) 0.066(2) 0.0028(14) 0.0281(16) 0.0094(14)
C33 0.072(2) 0.063(2) 0.055(2) -0.0081(16) 0.0239(18) 0.0119(17)
C34 0.0511(18) 0.063(2) 0.0536(19) 0.0166(16) 0.0167(15) 0.0109(15)
C35 0.0559(18) 0.0395(16) 0.0566(19) 0.0112(13) 0.0192(15) 0.0044(13)
C36 0.0393(15) 0.0548(17) 0.0401(15) 0.0039(13) 0.0157(12) -0.0055(13)
C37 0.0533(18) 0.078(2) 0.0535(19) 0.0073(17) 0.0310(16) 0.0025(16)
N1 0.0277(9) 0.0246(9) 0.0266(10) -0.0007(8) 0.0097(8) -0.0029(8)
N2 0.0219(9) 0.0259(10) 0.0266(10) -0.0013(8) 0.0073(8) 0.0005(7)
N3 0.0232(9) 0.0260(10) 0.0279(10) -0.0035(8) 0.0077(8) 0.0008(7)
O1 0.0339(9) 0.0396(10) 0.0426(10) 0.0047(8) 0.0176(8) 0.0068(8)
O2 0.0391(10) 0.0394(10) 0.0455(11) 0.0044(8) 0.0216(9) 0.0011(8)
Li1 0.0267(19) 0.033(2) 0.037(2) -0.0024(17) 0.0122(17) 0.0001(16)
P1 0.0291(3) 0.0380(4) 0.0380(4) -0.0084(3) 0.0136(3) -0.0083(3)

loop_
_atom_type_symbol
_atom_type_description
_atom_type_scat_dispersion_real
_atom_type_scat_dispersion_imag
_atom_type_scat_source
C C 0.0033 0.0016 'International Tables Vol C Tables 4.2.6.8 and 6.1.1.4'
H H 0.0000 0.0000 'International Tables Vol C Tables 4.2.6.8 and 6.1.1.4'
N N 0.0061 0.0033 'International Tables Vol C Tables 4.2.6.8 and 6.1.1.4'
O O 0.0106 0.0060 'International Tables Vol C Tables 4.2.6.8 and 6.1.1.4'
Li Li -0.0003 0.0001 'International Tables Vol C Tables 4.2.6.8 and 6.1.1.4'
P P 0.1023 0.0942 'International Tables Vol C Tables 4.2.6.8 and 6.1.1.4'

loop_
_geom_angle_atom_site_label_1
_geom_angle_atom_site_label_2
_geom_angle_atom_site_label_3
_geom_angle
N1 C1 N2 102.57(18)
N1 C1 Li1 150.8(2)
N2 C1 Li1 105.29(18)
C3 C2 N1 106.6(2)
C3 C2 H2 126.7
N1 C2 H2 126.7
C2 C3 N2 106.5(2)
C2 C3 H3 126.8
N2 C3 H3 126.8
C9 C4 C5 122.5(2)
C9 C4 N1 117.9(2)
C5 C4 N1 119.6(2)
C6 C5 C4 117.1(2)
C6 C5 C10 121.1(2)
C4 C5 C10 121.8(2)
C7 C6 C5 121.8(3)
C7 C6 H6 119.1
C5 C6 H6 119.1
C6 C7 C8 120.4(2)
C6 C7 H7 119.8
C8 C7 H7 119.8
C7 C8 C9 120.7(2)
C7 C8 H8 119.7
C9 C8 H8 119.7
C4 C9 C8 117.5(2)
C4 C9 C13 122.5(2)
C8 C9 C13 120.0(2)
C11 C10 C5 109.4(2)
C11 C10 C12 109.9(2)
C5 C10 C12 113.4(2)
C11 C10 H10 108.0
C5 C10 H10 108.0
C12 C10 H10 108.0
C10 C11 H11A 109.5
C10 C11 H11B 109.5
H11A C11 H11B 109.5
C10 C11 H11C 109.5
H11A C11 H11C 109.5
H11B C11 H11C 109.5
C10 C12 H12A 109.5
C10 C12 H12B 109.5
H12A C12 H12B 109.5
C10 C12 H12C 109.5
H12A C12 H12C 109.5
H12B C12 H12C 109.5
C9 C13 C14 111.6(2)
C9 C13 C15 111.0(2)
C14 C13 C15 110.1(2)
C9 C13 H13 108.0
C14 C13 H13 108.0
C15 C13 H13 108.0
C13 C14 H14A 109.5
C13 C14 H14B 109.5
H14A C14 H14B 109.5
C13 C14 H14C 109.5
H14A C14 H14C 109.5
H14B C14 H14C 109.5
C13 C15 H15A 109.5
C13 C15 H15B 109.5
H15A C15 H15B 109.5
C13 C15 H15C 109.5
H15A C15 H15C 109.5
H15B C15 H15C 109.5
N3 C16 C17 126.4(2)
N3 C16 N2 113.47(18)
C17 C16 N2 120.09(19)
C16 C17 C18 115.4(2)
C16 C17 H17 122.3
C18 C17 H17 122.3
C19 C18 C17 121.0(2)
C19 C18 H18 119.5
C17 C18 H18 119.5
C18 C19 C20 121.2(2)
C18 C19 H19 119.4
C20 C19 H19 119.4
C21 C20 N3 119.6(2)
C21 C20 C19 123.4(2)
N3 C20 C19 117.01(19)
C20 C21 P1 123.38(18)
C20 C21 H21 118.3
P1 C21 H21 118.3
C24 C22 C25 108.3(3)
C24 C22 C23 109.1(3)
C25 C22 C23 109.0(3)
C24 C22 P1 103.5(2)
C25 C22 P1 110.9(2)
C23 C22 P1 115.7(2)
C22 C23 H23A 109.5
C22 C23 H23B 109.5
H23A C23 H23B 109.5
C22 C23 H23C 109.5
H23A C23 H23C 109.5
H23B C23 H23C 109.5
C22 C24 H24A 109.5
C22 C24 H24B 109.5
H24A C24 H24B 109.5
C22 C24 H24C 109.5
H24A C24 H24C 109.5
H24B C24 H24C 109.5
C22 C25 H25A 109.5
C22 C25 H25B 109.5
H25A C25 H25B 109.5
C22 C25 H25C 109.5
H25A C25 H25C 109.5
H25B C25 H25C 109.5
C29 C26 C28 109.3(3)
C29 C26 C27 107.1(3)
C28 C26 C27 108.4(3)
C29 C26 P1 117.3(2)
C28 C26 P1 109.8(2)
C27 C26 P1 104.4(2)
C26 C27 H27A 109.5
C26 C27 H27B 109.5
H27A C27 H27B 109.5
C26 C27 H27C 109.5
H27A C27 H27C 109.5
H27B C27 H27C 109.5
C26 C28 H28A 109.5
C26 C28 H28B 109.5
H28A C28 H28B 109.5
C26 C28 H28C 109.5
H28A C28 H28C 109.5
H28B C28 H28C 109.5
C26 C29 H29A 109.5
C26 C29 H29B 109.5
H29A C29 H29B 109.5
C26 C29 H29C 109.5
H29A C29 H29C 109.5
H29B C29 H29C 109.5
C31 C30 H30A 109.5
C31 C30 H30B 109.5
H30A C30 H30B 109.5
C31 C30 H30C 109.5
H30A C30 H30C 109.5
H30B C30 H30C 109.5
O1 C31 C30 113.3(2)
O1 C31 Li1 46.42(13)
C30 C31 Li1 155.0(2)
O1 C31 H31A 108.9
C30 C31 H31A 108.9
Li1 C31 H31A 72.8
O1 C31 H31B 108.9
C30 C31 H31B 108.9
Li1 C31 H31B 93.6
H31A C31 H31B 107.7
O1 C32 C33 109.5(2)
O1 C32 H32A 109.8
C33 C32 H32A 109.8
O1 C32 H32B 109.8
C33 C32 H32B 109.8
H32A C32 H32B 108.2
C32 C33 H33A 109.5
C32 C33 H33B 109.5
H33A C33 H33B 109.5
C32 C33 H33C 109.5
H33A C33 H33C 109.5
H33B C33 H33C 109.5
C35 C34 H34A 109.5
C35 C34 H34B 109.5
H34A C34 H34B 109.5
C35 C34 H34C 109.5
H34A C34 H34C 109.5
H34B C34 H34C 109.5
O2 C35 C34 110.6(2)
O2 C35 H35A 109.5
C34 C35 H35A 109.5
O2 C35 H35B 109.5
C34 C35 H35B 109.5
H35A C35 H35B 108.1
O2 C36 C37 111.6(2)
O2 C36 H36A 109.3
C37 C36 H36A 109.3
O2 C36 H36B 109.3
C37 C36 H36B 109.3
H36A C36 H36B 108.0
C36 C37 H37A 109.5
C36 C37 H37B 109.5
H37A C37 H37B 109.5
C36 C37 H37C 109.5
H37A C37 H37C 109.5
H37B C37 H37C 109.5
C1 N1 C2 112.36(19)
C1 N1 C4 123.49(18)
C2 N1 C4 123.58(18)
C1 N2 C3 112.00(18)
C1 N2 C16 122.26(18)
C3 N2 C16 125.63(18)
C16 N3 C20 118.88(18)
C16 N3 Li1 115.32(18)
C20 N3 Li1 125.65(18)
C32 O1 C31 112.2(2)
C32 O1 Li1 117.5(2)
C31 O1 Li1 102.28(18)
C35 O2 C36 112.4(2)
C35 O2 Li1 121.5(2)
C36 O2 Li1 115.34(19)
O2 Li1 N3 107.1(2)
O2 Li1 O1 113.31(19)
N3 Li1 O1 121.6(2)
O2 Li1 C1 121.2(2)
N3 Li1 C1 81.54(16)
O1 Li1 C1 109.2(2)
O2 Li1 C31 138.15(19)
N3 Li1 C31 91.65(17)
O1 Li1 C31 31.30(10)
C1 Li1 C31 97.99(17)
C21 P1 C26 103.86(12)
C21 P1 C22 102.75(13)
C26 P1 C22 109.79(14)

loop_
_geom_bond_atom_site_label_1
_geom_bond_atom_site_label_2
_geom_bond_distance
C1 N1 1.360(3)
C1 N2 1.373(3)
C1 Li1 2.139(4)
C2 C3 1.338(3)
C2 N1 1.396(3)
C2 H2 0.9500
C3 N2 1.396(3)
C3 H3 0.9500
C4 C9 1.393(3)
C4 C5 1.410(3)
C4 N1 1.452(3)
C5 C6 1.384(4)
C5 C10 1.524(4)
C6 C7 1.370(4)
C6 H6 0.9500
C7 C8 1.381(4)
C7 H7 0.9500
C8 C9 1.400(3)
C8 H8 0.9500
C9 C13 1.520(3)
C10 C11 1.502(4)
C10 C12 1.530(4)
C10 H10 1.0000
C11 H11A 0.9800
C11 H11B 0.9800
C11 H11C 0.9800
C12 H12A 0.9800
C12 H12B 0.9800
C12 H12C 0.9800
C13 C14 1.531(4)
C13 C15 1.535(4)
C13 H13 1.0000
C14 H14A 0.9800
C14 H14B 0.9800
C14 H14C 0.9800
C15 H15A 0.9800
C15 H15B 0.9800
C15 H15C 0.9800
C16 N3 1.337(3)
C16 C17 1.372(3)
C16 N2 1.450(3)
C17 C18 1.422(3)
C17 H17 0.9500
C18 C19 1.351(3)
C18 H18 0.9500
C19 C20 1.446(3)
C19 H19 0.9500
C20 C21 1.385(3)
C20 N3 1.403(3)
C21 P1 1.781(2)
C21 H21 0.9500
C22 C24 1.532(5)
C22 C25 1.536(4)
C22 C23 1.543(5)
C22 P1 1.903(3)
C23 H23A 0.9800
C23 H23B 0.9800
C23 H23C 0.9800
C24 H24A 0.9800
C24 H24B 0.9800
C24 H24C 0.9800
C25 H25A 0.9800
C25 H25B 0.9800
C25 H25C 0.9800
C26 C29 1.519(5)
C26 C28 1.526(4)
C26 C27 1.537(5)
C26 P1 1.894(3)
C27 H27A 0.9800
C27 H27B 0.9800
C27 H27C 0.9800
C28 H28A 0.9800
C28 H28B 0.9800
C28 H28C 0.9800
C29 H29A 0.9800
C29 H29B 0.9800
C29 H29C 0.9800
C30 C31 1.497(4)
C30 H30A 0.9800
C30 H30B 0.9800
C30 H30C 0.9800
C31 O1 1.455(3)
C31 Li1 2.737(5)
C31 H31A 0.9900
C31 H31B 0.9900
C32 O1 1.427(3)
C32 C33 1.483(4)
C32 H32A 0.9900
C32 H32B 0.9900
C33 H33A 0.9800
C33 H33B 0.9800
C33 H33C 0.9800
C34 C35 1.492(4)
C34 H34A 0.9800
C34 H34B 0.9800
C34 H34C 0.9800
C35 O2 1.436(3)
C35 H35A 0.9900
C35 H35B 0.9900
C36 O2 1.443(3)
C36 C37 1.504(4)
C36 H36A 0.9900
C36 H36B 0.9900
C37 H37A 0.9800
C37 H37B 0.9800
C37 H37C 0.9800
N3 Li1 2.020(4)
O1 Li1 2.029(4)
O2 Li1 2.001(4)

loop_
_geom_torsion_atom_site_label_1
_geom_torsion_atom_site_label_2
_geom_torsion_atom_site_label_3
_geom_torsion_atom_site_label_4
_geom_torsion
N1 C2 C3 N2 -0.1(3)
C9 C4 C5 C6 -3.4(4)
N1 C4 C5 C6 177.9(2)
C9 C4 C5 C10 174.5(2)
N1 C4 C5 C10 -4.2(4)
C4 C5 C6 C7 1.2(4)
C10 C5 C6 C7 -176.7(3)
C5 C6 C7 C8 1.0(4)
C6 C7 C8 C9 -1.2(4)
C5 C4 C9 C8 3.3(3)
N1 C4 C9 C8 -178.0(2)
C5 C4 C9 C13 -175.2(2)
N1 C4 C9 C13 3.5(3)
C7 C8 C9 C4 -1.0(4)
C7 C8 C9 C13 177.6(2)
C6 C5 C10 C11 -97.8(3)
C4 C5 C10 C11 84.3(3)
C6 C5 C10 C12 25.2(4)
C4 C5 C10 C12 -152.6(3)
C4 C9 C13 C14 -112.0(3)
C8 C9 C13 C14 69.5(3)
C4 C9 C13 C15 124.7(2)
C8 C9 C13 C15 -53.8(3)
N3 C16 C17 C18 2.4(4)
N2 C16 C17 C18 -175.4(2)
C16 C17 C18 C19 -0.4(4)
C17 C18 C19 C20 -2.2(4)
C18 C19 C20 C21 -178.2(2)
C18 C19 C20 N3 3.1(3)
N3 C20 C21 P1 173.64(17)
C19 C20 C21 P1 -5.0(4)
N2 C1 N1 C2 -0.6(2)
Li1 C1 N1 C2 161.5(4)
N2 C1 N1 C4 171.00(19)
Li1 C1 N1 C4 -26.9(5)
C3 C2 N1 C1 0.4(3)
C3 C2 N1 C4 -171.1(2)
C9 C4 N1 C1 -97.5(3)
C5 C4 N1 C1 81.2(3)
C9 C4 N1 C2 73.1(3)
C5 C4 N1 C2 -108.1(3)
N1 C1 N2 C3 0.5(2)
Li1 C1 N2 C3 -170.54(19)
N1 C1 N2 C16 -176.01(18)
Li1 C1 N2 C16 13.0(3)
C2 C3 N2 C1 -0.2(3)
C2 C3 N2 C16 176.1(2)
N3 C16 N2 C1 -4.6(3)
C17 C16 N2 C1 173.5(2)
N3 C16 N2 C3 179.5(2)
C17 C16 N2 C3 -2.5(3)
C17 C16 N3 C20 -1.5(3)
N2 C16 N3 C20 176.40(18)
C17 C16 N3 Li1 174.4(2)
N2 C16 N3 Li1 -7.8(3)
C21 C20 N3 C16 179.9(2)
C19 C20 N3 C16 -1.3(3)
C21 C20 N3 Li1 4.6(3)
C19 C20 N3 Li1 -176.7(2)
C33 C32 O1 C31 179.9(2)
C33 C32 O1 Li1 -61.9(3)
C30 C31 O1 C32 -71.1(3)
Li1 C31 O1 C32 126.8(2)
C30 C31 O1 Li1 162.1(3)
C34 C35 O2 C36 -160.5(2)
C34 C35 O2 Li1 56.8(3)
C37 C36 O2 C35 83.5(3)
C37 C36 O2 Li1 -131.4(2)
C20 C21 P1 C26 136.2(2)
C20 C21 P1 C22 -109.4(2)
C29 C26 P1 C21 55.9(3)
C28 C26 P1 C21 -178.6(3)
C27 C26 P1 C21 -62.5(3)
C29 C26 P1 C22 -53.4(3)
C28 C26 P1 C22 72.1(3)
C27 C26 P1 C22 -171.8(2)
